data_7711135
loop_
_publ_author_name
'Griffin, Samuel E.'
'Adamczyk, Olivia V.'
'Schafer, Laurel L.'

_publ_section_title
;
 Vanadium Pyridonates: Dimerization, Redox Behaviour, and Metal-Ligand
 Cooperativity
;
_journal_name_full 'Dalton Transactions'
_journal_paper_doi 10.1039/D2DT02177C
_journal_year 2022
_chemical_formula_moiety 'C14 H20 N4 O2 V'
_chemical_formula_sum 'C14 H20 N4 O2 V'
_chemical_formula_weight 327.28
_chemical_properties_physical Air-sensitive,Moisture-sensitive,Oxygen-sensitive
_space_group_crystal_system monoclinic
_space_group_IT_number 14
_space_group_name_Hall '-P 2ybc'
_space_group_name_H-M_alt 'P 1 21/c 1'
_atom_sites_solution_hydrogens geom
_atom_sites_solution_primary dual
_audit_creation_date 2019-09-19
_audit_creation_method
;
Olex2 1.2
(compiled 2018.05.29 svn.r3508 for OlexSys, GUI svn.r5506)
;
_audit_update_record
;
2021-02-12 deposited with the CCDC.	2022-08-30 downloaded from the CCDC.
;
_cell_angle_alpha 90
_cell_angle_beta 105.5090(10)
_cell_angle_gamma 90
_cell_formula_units_Z 4
_cell_length_a 8.7947(4)
_cell_length_b 12.8162(5)
_cell_length_c 14.5558(6)
_cell_measurement_reflns_used 9995
_cell_measurement_temperature 100
_cell_measurement_theta_max 30.51
_cell_measurement_theta_min 2.40
_cell_volume 1580.91(12)
_computing_cell_refinement 'SAINT V8.38A (?, 2016)'
_computing_data_reduction 'SAINT V8.38A (?, 2016)'
_computing_molecular_graphics 'Olex2 (Dolomanov et al., 2009)'
_computing_publication_material 'Olex2 (Dolomanov et al., 2009)'
_computing_structure_refinement 'ShelXL (Sheldrick, 2015)'
_computing_structure_solution 'ShelXT (Sheldrick, 2015)'
_diffrn_ambient_temperature 100
_diffrn_detector 'Bruker APEX2 area detector'
_diffrn_detector_area_resol_mean 7.9
_diffrn_detector_type 'CCD area detector'
_diffrn_measured_fraction_theta_full 1.000
_diffrn_measured_fraction_theta_max 0.998
_diffrn_measurement_device 'Bruker-Nonius Kappa diffractometer'
_diffrn_measurement_device_type 'Bruker APEX II area detector'
_diffrn_measurement_method '\w and \f scans'
_diffrn_radiation_monochromator 'mirror optics'
_diffrn_radiation_probe x-ray
_diffrn_radiation_type MoK\a
_diffrn_radiation_wavelength 0.71073
_diffrn_reflns_av_R_equivalents 0.0416
_diffrn_reflns_av_unetI/netI 0.0355
_diffrn_reflns_Laue_measured_fraction_full 1.000
_diffrn_reflns_Laue_measured_fraction_max 0.998
_diffrn_reflns_limit_h_max 12
_diffrn_reflns_limit_h_min -12
_diffrn_reflns_limit_k_max 15
_diffrn_reflns_limit_k_min -18
_diffrn_reflns_limit_l_max 20
_diffrn_reflns_limit_l_min -13
_diffrn_reflns_number 23754
_diffrn_reflns_point_group_measured_fraction_full 1.000
_diffrn_reflns_point_group_measured_fraction_max 0.998
_diffrn_reflns_theta_full 25.242
_diffrn_reflns_theta_max 30.521
_diffrn_reflns_theta_min 2.153
_diffrn_source 'microfocus sealed X-ray tube'
_diffrn_source_type 'Incoatec I\ms'
_diffrn_standards_number 0
_exptl_absorpt_coefficient_mu 0.637
_exptl_absorpt_correction_T_max 0.7461
_exptl_absorpt_correction_T_min 0.7116
_exptl_absorpt_correction_type multi-scan
_exptl_absorpt_process_details
'SADABS-2016/2 (Bruker,2016/2) was used for absorption correction. wR2(int) was 0.0483 before and 0.0455 after correction. The Ratio of minimum to maximum transmission is 0.9538. The \l/2 correction factor is Not present.'
_exptl_crystal_colour red
_exptl_crystal_colour_primary red
_exptl_crystal_density_diffrn 1.375
_exptl_crystal_description irregular
_exptl_crystal_F_000 684
_exptl_crystal_recrystallization_method 'Re-crystallisation from solvent: toluene'
_exptl_crystal_size_max 0.15
_exptl_crystal_size_mid 0.11
_exptl_crystal_size_min 0.07
_refine_diff_density_max 0.496
_refine_diff_density_min -0.308
_refine_diff_density_rms 0.064
_refine_ls_extinction_method none
_refine_ls_goodness_of_fit_ref 1.036
_refine_ls_hydrogen_treatment constr
_refine_ls_matrix_type full
_refine_ls_number_parameters 194
_refine_ls_number_reflns 4820
_refine_ls_number_restraints 0
_refine_ls_restrained_S_all 1.036
_refine_ls_R_factor_all 0.0460
_refine_ls_R_factor_gt 0.0316
_refine_ls_shift/su_max 0.000
_refine_ls_shift/su_mean 0.000
_refine_ls_structure_factor_coef Fsqd
_refine_ls_weighting_details 'w=1/[\s^2^(Fo^2^)+(0.0333P)^2^+0.6724P] where P=(Fo^2^+2Fc^2^)/3'
_refine_ls_weighting_scheme calc
_refine_ls_wR_factor_gt 0.0727
_refine_ls_wR_factor_ref 0.0791
_reflns_Friedel_coverage 0.000
_reflns_number_gt 3885
_reflns_number_total 4820
_reflns_threshold_expression 'I > 2\s(I)'
_cod_data_source_file d2dt02177c3.cif
_cod_data_source_block ls848_a
_cod_database_code 7711135
_shelx_shelxl_version_number 2018/1
_shelx_space_group_comment
;
The symmetry employed for this shelxl refinement is uniquely defined
by the following loop, which should always be used as a source of
symmetry information in preference to the above space-group names.
They are only intended as comments.
;
_shelx_estimated_absorpt_t_max 0.957
_shelx_estimated_absorpt_t_min 0.911
_olex2_refinement_description
;
1. Fixed Uiso
 At 1.2 times of:
  All C(H) groups
 At 1.5 times of:
  All C(H,H,H) groups
2.a Aromatic/amide H refined with riding coordinates:
 C2(H2), C10(H10), C5(H5), C4(H4), C7(H7), C3(H3), C8(H8), C9(H9)
2.b Idealised Me refined as rotating group:
 C11(H11A,H11B,H11C), C12(H12A,H12B,H12C), C14(H14A,H14B,H14C), C13(H13A,H13B,
 H13C)
;
_olex2_diffrn_ambient_temperature_device 'Oxford Cryosystems'
_olex2_submission_special_instructions 'No special instructions were received'

loop_
_space_group_symop_operation_xyz
'x, y, z'
'-x, y+1/2, -z+1/2'
'-x, -y, -z'
'x, -y-1/2, z-1/2'

loop_
_atom_site_label
_atom_site_type_symbol
_atom_site_fract_x
_atom_site_fract_y
_atom_site_fract_z
_atom_site_U_iso_or_equiv
_atom_site_adp_type
_atom_site_occupancy
_atom_site_site_symmetry_order
_atom_site_calc_flag
_atom_site_refinement_flags_posn
_atom_site_refinement_flags_adp
_atom_site_refinement_flags_occupancy
_atom_site_disorder_assembly
_atom_site_disorder_group
V1 V 0.67497(3) 0.46008(2) 0.23732(2) 0.00929(6) Uani 1 1 d . . . . .
O2 O 0.87319(11) 0.47626(7) 0.34330(7) 0.01270(19) Uani 1 1 d . . . . .
O1 O 0.44214(11) 0.49039(7) 0.19440(7) 0.01260(19) Uani 1 1 d . . . . .
N2 N 0.72502(13) 0.61780(8) 0.30473(8) 0.0110(2) Uani 1 1 d . . . . .
N1 N 0.53677(13) 0.42959(8) 0.34107(8) 0.0109(2) Uani 1 1 d . . . . .
N3 N 0.70266(13) 0.31790(9) 0.21911(8) 0.0127(2) Uani 1 1 d . . . . .
N4 N 0.72617(14) 0.50675(9) 0.12825(8) 0.0140(2) Uani 1 1 d . . . . .
C2 C 0.25807(15) 0.46487(10) 0.29066(10) 0.0138(3) Uani 1 1 d . . . . .
H2 H 0.169302 0.491903 0.244340 0.017 Uiso 1 1 calc R . . . .
C10 C 0.69285(15) 0.71886(10) 0.31465(10) 0.0123(2) Uani 1 1 d . . . . .
H10 H 0.602359 0.748825 0.271961 0.015 Uiso 1 1 calc R . . . .
C1 C 0.40836(15) 0.46321(10) 0.27396(9) 0.0107(2) Uani 1 1 d . . . . .
C5 C 0.52062(16) 0.39277(10) 0.42441(10) 0.0136(3) Uani 1 1 d . . . . .
H5 H 0.611641 0.368807 0.470833 0.016 Uiso 1 1 calc R . . . .
C4 C 0.37633(16) 0.38862(11) 0.44479(10) 0.0153(3) Uani 1 1 d . . . . .
H4 H 0.367143 0.361102 0.503671 0.018 Uiso 1 1 calc R . . . .
C7 C 0.95726(15) 0.63214(10) 0.43713(10) 0.0129(3) Uani 1 1 d . . . . .
H7 H 1.047939 0.601013 0.478629 0.016 Uiso 1 1 calc R . . . .
C3 C 0.24337(16) 0.42615(11) 0.37616(11) 0.0154(3) Uani 1 1 d . . . . .
H3 H 0.142819 0.424838 0.388756 0.018 Uiso 1 1 calc R . . . .
C6 C 0.85602(15) 0.57472(10) 0.36336(10) 0.0109(2) Uani 1 1 d . . . . .
C11 C 0.76643(18) 0.24972(11) 0.30113(10) 0.0180(3) Uani 1 1 d . . . . .
H11A H 0.865051 0.218141 0.295549 0.027 Uiso 1 1 calc GR . . . .
H11B H 0.689880 0.194643 0.302727 0.027 Uiso 1 1 calc GR . . . .
H11C H 0.787014 0.290761 0.359983 0.027 Uiso 1 1 calc GR . . . .
C8 C 0.92005(16) 0.73547(10) 0.44705(10) 0.0139(3) Uani 1 1 d . . . . .
H8 H 0.985505 0.776217 0.496609 0.017 Uiso 1 1 calc R . . . .
C9 C 0.78712(16) 0.78083(10) 0.38497(10) 0.0145(3) Uani 1 1 d . . . . .
H9 H 0.762288 0.852216 0.390958 0.017 Uiso 1 1 calc R . . . .
C12 C 0.67344(17) 0.25957(11) 0.13043(10) 0.0170(3) Uani 1 1 d . . . . .
H12A H 0.629977 0.306419 0.076602 0.025 Uiso 1 1 calc GR . . . .
H12B H 0.597933 0.203405 0.130695 0.025 Uiso 1 1 calc GR . . . .
H12C H 0.772699 0.229558 0.124224 0.025 Uiso 1 1 calc GR . . . .
C14 C 0.64807(19) 0.59944(12) 0.07816(11) 0.0213(3) Uani 1 1 d . . . . .
H14A H 0.561271 0.620077 0.104739 0.032 Uiso 1 1 calc GR . . . .
H14B H 0.606326 0.583571 0.010202 0.032 Uiso 1 1 calc GR . . . .
H14C H 0.724390 0.656667 0.086028 0.032 Uiso 1 1 calc GR . . . .
C13 C 0.84787(18) 0.46841(12) 0.08623(11) 0.0211(3) Uani 1 1 d . . . . .
H13A H 0.926688 0.523194 0.088954 0.032 Uiso 1 1 calc GR . . . .
H13B H 0.800124 0.448985 0.019631 0.032 Uiso 1 1 calc GR . . . .
H13C H 0.898875 0.407185 0.121770 0.032 Uiso 1 1 calc GR . . . .

loop_
_atom_site_aniso_label
_atom_site_aniso_U_11
_atom_site_aniso_U_22
_atom_site_aniso_U_33
_atom_site_aniso_U_23
_atom_site_aniso_U_13
_atom_site_aniso_U_12
V1 0.00893(10) 0.00954(10) 0.00912(11) 0.00017(8) 0.00194(7) 0.00056(8)
O2 0.0102(4) 0.0113(4) 0.0153(5) -0.0002(4) 0.0011(4) 0.0012(3)
O1 0.0111(4) 0.0149(4) 0.0112(4) 0.0022(4) 0.0019(4) 0.0001(3)
N2 0.0096(5) 0.0113(5) 0.0121(5) 0.0014(4) 0.0029(4) 0.0004(4)
N1 0.0098(5) 0.0110(5) 0.0115(5) -0.0001(4) 0.0022(4) -0.0004(4)
N3 0.0125(5) 0.0114(5) 0.0135(5) -0.0005(4) 0.0021(4) 0.0015(4)
N4 0.0148(5) 0.0149(5) 0.0128(5) 0.0017(4) 0.0045(4) 0.0014(4)
C2 0.0096(5) 0.0140(6) 0.0167(6) -0.0006(5) 0.0019(5) 0.0006(5)
C10 0.0125(6) 0.0122(6) 0.0131(6) 0.0030(5) 0.0050(5) 0.0027(4)
C1 0.0113(5) 0.0087(5) 0.0116(6) -0.0011(5) 0.0023(5) -0.0006(4)
C5 0.0133(6) 0.0135(6) 0.0133(6) 0.0012(5) 0.0020(5) 0.0000(5)
C4 0.0162(6) 0.0166(6) 0.0145(6) 0.0014(5) 0.0063(5) -0.0010(5)
C7 0.0098(5) 0.0155(6) 0.0129(6) 0.0014(5) 0.0020(5) -0.0010(5)
C3 0.0125(6) 0.0147(6) 0.0208(7) -0.0029(5) 0.0076(5) -0.0009(5)
C6 0.0095(5) 0.0115(5) 0.0124(6) 0.0015(5) 0.0041(5) -0.0006(4)
C11 0.0207(7) 0.0120(6) 0.0183(7) 0.0012(5) -0.0001(6) 0.0037(5)
C8 0.0162(6) 0.0140(6) 0.0114(6) -0.0007(5) 0.0036(5) -0.0038(5)
C9 0.0185(6) 0.0112(6) 0.0148(6) 0.0007(5) 0.0064(5) 0.0004(5)
C12 0.0172(6) 0.0169(6) 0.0169(7) -0.0050(5) 0.0047(5) 0.0000(5)
C14 0.0250(7) 0.0215(7) 0.0189(7) 0.0089(6) 0.0085(6) 0.0059(6)
C13 0.0206(7) 0.0256(7) 0.0209(7) 0.0022(6) 0.0124(6) 0.0018(6)

loop_
_atom_type_symbol
_atom_type_description
_atom_type_scat_dispersion_real
_atom_type_scat_dispersion_imag
_atom_type_scat_source
C C 0.0033 0.0016 'International Tables Vol C Tables 4.2.6.8 and 6.1.1.4'
H H 0.0000 0.0000 'International Tables Vol C Tables 4.2.6.8 and 6.1.1.4'
N N 0.0061 0.0033 'International Tables Vol C Tables 4.2.6.8 and 6.1.1.4'
O O 0.0106 0.0060 'International Tables Vol C Tables 4.2.6.8 and 6.1.1.4'
V V 0.3005 0.5294 'International Tables Vol C Tables 4.2.6.8 and 6.1.1.4'

loop_
_geom_angle_atom_site_label_1
_geom_angle_atom_site_label_2
_geom_angle_atom_site_label_3
_geom_angle
_geom_angle_site_symmetry_1
_geom_angle_site_symmetry_3
_geom_angle_publ_flag
O2 V1 O1 145.26(4) . . ?
O2 V1 N2 62.68(4) . . ?
O2 V1 N1 90.94(4) . . ?
O2 V1 C1 119.88(4) . . ?
O2 V1 C6 30.65(4) . . ?
O1 V1 N2 91.50(4) . . ?
O1 V1 N1 63.05(4) . . ?
O1 V1 C1 30.95(4) . . ?
O1 V1 C6 120.00(4) . . ?
N2 V1 C1 88.74(4) . . ?
N2 V1 C6 32.04(4) . . ?
N1 V1 N2 86.55(4) . . ?
N1 V1 C1 32.10(4) . . ?
N1 V1 C6 87.82(4) . . ?
N3 V1 O2 95.20(4) . . ?
N3 V1 O1 107.75(4) . . ?
N3 V1 N2 157.80(4) . . ?
N3 V1 N1 92.34(5) . . ?
N3 V1 C1 102.01(5) . . ?
N3 V1 C6 125.79(4) . . ?
N4 V1 O2 105.31(5) . . ?
N4 V1 O1 97.54(5) . . ?
N4 V1 N2 91.12(5) . . ?
N4 V1 N1 160.34(5) . . ?
N4 V1 N3 97.01(5) . . ?
N4 V1 C1 128.42(5) . . ?
N4 V1 C6 100.46(5) . . ?
C1 V1 C6 105.89(4) . . ?
C6 O2 V1 98.19(7) . . ?
C1 O1 V1 97.24(7) . . ?
C10 N2 V1 153.69(9) . . ?
C10 N2 C6 119.60(11) . . ?
C6 N2 V1 86.70(8) . . ?
C1 N1 V1 87.46(8) . . ?
C5 N1 V1 152.65(9) . . ?
C5 N1 C1 119.67(12) . . ?
C11 N3 V1 120.17(9) . . ?
C12 N3 V1 129.00(9) . . ?
C12 N3 C11 110.80(11) . . ?
C14 N4 V1 119.80(10) . . ?
C13 N4 V1 128.60(10) . . ?
C13 N4 C14 111.39(12) . . ?
C1 C2 H2 121.0 . . ?
C3 C2 H2 121.0 . . ?
C3 C2 C1 118.05(12) . . ?
N2 C10 H10 118.9 . . ?
N2 C10 C9 122.15(12) . . ?
C9 C10 H10 118.9 . . ?
O1 C1 V1 51.81(6) . . ?
O1 C1 N1 112.25(11) . . ?
O1 C1 C2 126.25(12) . . ?
N1 C1 V1 60.44(7) . . ?
N1 C1 C2 121.48(12) . . ?
C2 C1 V1 177.92(10) . . ?
N1 C5 H5 118.9 . . ?
N1 C5 C4 122.21(12) . . ?
C4 C5 H5 118.9 . . ?
C5 C4 H4 120.9 . . ?
C5 C4 C3 118.22(13) . . ?
C3 C4 H4 120.9 . . ?
C6 C7 H7 121.2 . . ?
C8 C7 H7 121.2 . . ?
C8 C7 C6 117.55(12) . . ?
C2 C3 C4 120.30(13) . . ?
C2 C3 H3 119.8 . . ?
C4 C3 H3 119.8 . . ?
O2 C6 V1 51.16(6) . . ?
O2 C6 N2 112.37(11) . . ?
O2 C6 C7 125.88(12) . . ?
N2 C6 V1 61.26(7) . . ?
N2 C6 C7 121.75(12) . . ?
C7 C6 V1 176.11(10) . . ?
N3 C11 H11A 109.5 . . ?
N3 C11 H11B 109.5 . . ?
N3 C11 H11C 109.5 . . ?
H11A C11 H11B 109.5 . . ?
H11A C11 H11C 109.5 . . ?
H11B C11 H11C 109.5 . . ?
C7 C8 H8 119.6 . . ?
C7 C8 C9 120.77(12) . . ?
C9 C8 H8 119.6 . . ?
C10 C9 C8 118.14(12) . . ?
C10 C9 H9 120.9 . . ?
C8 C9 H9 120.9 . . ?
N3 C12 H12A 109.5 . . ?
N3 C12 H12B 109.5 . . ?
N3 C12 H12C 109.5 . . ?
H12A C12 H12B 109.5 . . ?
H12A C12 H12C 109.5 . . ?
H12B C12 H12C 109.5 . . ?
N4 C14 H14A 109.5 . . ?
N4 C14 H14B 109.5 . . ?
N4 C14 H14C 109.5 . . ?
H14A C14 H14B 109.5 . . ?
H14A C14 H14C 109.5 . . ?
H14B C14 H14C 109.5 . . ?
N4 C13 H13A 109.5 . . ?
N4 C13 H13B 109.5 . . ?
N4 C13 H13C 109.5 . . ?
H13A C13 H13B 109.5 . . ?
H13A C13 H13C 109.5 . . ?
H13B C13 H13C 109.5 . . ?

loop_
_geom_bond_atom_site_label_1
_geom_bond_atom_site_label_2
_geom_bond_distance
_geom_bond_site_symmetry_2
_geom_bond_publ_flag
V1 O2 2.0058(9) . ?
V1 O1 2.0125(9) . ?
V1 N2 2.2387(11) . ?
V1 N1 2.2118(12) . ?
V1 N3 1.8666(11) . ?
V1 N4 1.8610(12) . ?
V1 C1 2.5402(13) . ?
V1 C6 2.5490(13) . ?
O2 C6 1.3130(16) . ?
O1 C1 1.3170(16) . ?
N2 C10 1.3418(16) . ?
N2 C6 1.3545(16) . ?
N1 C1 1.3510(16) . ?
N1 C5 1.3440(18) . ?
N3 C11 1.4647(17) . ?
N3 C12 1.4538(18) . ?
N4 C14 1.4652(18) . ?
N4 C13 1.4530(19) . ?
C2 H2 0.9500 . ?
C2 C1 1.4066(18) . ?
C2 C3 1.378(2) . ?
C10 H10 0.9500 . ?
C10 C9 1.3827(19) . ?
C5 H5 0.9500 . ?
C5 C4 1.3794(19) . ?
C4 H4 0.9500 . ?
C4 C3 1.4042(19) . ?
C7 H7 0.9500 . ?
C7 C6 1.4057(18) . ?
C7 C8 1.3808(19) . ?
C3 H3 0.9500 . ?
C11 H11A 0.9800 . ?
C11 H11B 0.9800 . ?
C11 H11C 0.9800 . ?
C8 H8 0.9500 . ?
C8 C9 1.3987(19) . ?
C9 H9 0.9500 . ?
C12 H12A 0.9800 . ?
C12 H12B 0.9800 . ?
C12 H12C 0.9800 . ?
C14 H14A 0.9800 . ?
C14 H14B 0.9800 . ?
C14 H14C 0.9800 . ?
C13 H13A 0.9800 . ?
C13 H13B 0.9800 . ?
C13 H13C 0.9800 . ?
